data_4064214
loop_
_publ_author_name
'Albertin, Gabriele'
'Antoniutti, Stefano'
'Castro, Jes\'us'

_publ_section_title
;
 Preparation of Half-Sandwich Stannyl Complexes of Osmium(II)
;
_journal_issue 7
_journal_name_full Organometallics
_journal_page_first 1914
_journal_paper_doi 10.1021/om101184a
_journal_volume 30
_journal_year 2011
_chemical_formula_sum 'C32 H44 Cl O8 Os P Sn'
_chemical_formula_weight 931.98
_chemical_name_systematic
;
  ?
;
_space_group_IT_number 2
_symmetry_cell_setting triclinic
_symmetry_space_group_name_Hall '-P 1'
_symmetry_space_group_name_H-M 'P -1'
_atom_sites_solution_hydrogens geom
_atom_sites_solution_primary direct
_atom_sites_solution_secondary difmap
_audit_creation_method SHELXL-97
_cell_angle_alpha 77.6440(10)
_cell_angle_beta 87.243(2)
_cell_angle_gamma 81.2710(10)
_cell_formula_units_Z 2
_cell_length_a 10.0128(8)
_cell_length_b 11.0162(9)
_cell_length_c 18.3313(14)
_cell_measurement_reflns_used 5535
_cell_measurement_temperature 293(2)
_cell_measurement_theta_max 24.99
_cell_measurement_theta_min 2.34
_cell_volume 1952.0(3)
_computing_cell_refinement 'Bruker SMART'
_computing_data_collection 'Bruker SMART'
_computing_data_reduction 'Bruker SAINT'
_computing_structure_refinement 'SHELXL-97 (Sheldrick, 1997)'
_computing_structure_solution 'SHELXS-97 (Sheldrick, 1990)'
_diffrn_ambient_temperature 293(2)
_diffrn_measured_fraction_theta_full 0.980
_diffrn_measured_fraction_theta_max 0.980
_diffrn_measurement_device_type 'CCD area detector'
_diffrn_measurement_method 'phi and omega scans'
_diffrn_radiation_monochromator graphite
_diffrn_radiation_source 'fine-focus sealed tube'
_diffrn_radiation_type MoK\a
_diffrn_radiation_wavelength 0.71073
_diffrn_reflns_av_R_equivalents 0.0243
_diffrn_reflns_av_sigmaI/netI 0.0465
_diffrn_reflns_limit_h_max 11
_diffrn_reflns_limit_h_min -11
_diffrn_reflns_limit_k_max 13
_diffrn_reflns_limit_k_min -12
_diffrn_reflns_limit_l_max 21
_diffrn_reflns_limit_l_min -12
_diffrn_reflns_number 10280
_diffrn_reflns_theta_full 25.04
_diffrn_reflns_theta_max 25.04
_diffrn_reflns_theta_min 1.91
_exptl_absorpt_coefficient_mu 4.042
_exptl_absorpt_correction_T_max 1.000
_exptl_absorpt_correction_T_min 0.657
_exptl_absorpt_correction_type multi-scan
_exptl_crystal_colour yellow
_exptl_crystal_density_diffrn 1.586
_exptl_crystal_density_method 'not measured'
_exptl_crystal_description prism
_exptl_crystal_F_000 916
_exptl_crystal_size_max 0.53
_exptl_crystal_size_mid 0.44
_exptl_crystal_size_min 0.18
_refine_diff_density_max 2.426
_refine_diff_density_min -1.479
_refine_diff_density_rms 0.236
_refine_ls_extinction_method none
_refine_ls_goodness_of_fit_ref 1.080
_refine_ls_hydrogen_treatment constr
_refine_ls_matrix_type full
_refine_ls_number_parameters 405
_refine_ls_number_reflns 6759
_refine_ls_number_restraints 0
_refine_ls_restrained_S_all 1.080
_refine_ls_R_factor_all 0.0553
_refine_ls_R_factor_gt 0.0468
_refine_ls_shift/su_max 0.001
_refine_ls_shift/su_mean 0.000
_refine_ls_structure_factor_coef Fsqd
_refine_ls_weighting_details 'calc w=1/[\s^2^(Fo^2^)+(0.0983P)^2^+4.8163P] where P=(Fo^2^+2Fc^2^)/3'
_refine_ls_weighting_scheme calc
_refine_ls_wR_factor_gt 0.1458
_refine_ls_wR_factor_ref 0.1549
_reflns_number_gt 5814
_reflns_number_total 6759
_reflns_threshold_expression >2sigma(I)
_cod_data_source_file om101184a_si_001.cif
_cod_data_source_block 5b
_cod_depositor_comments
;
The following automatic conversions were performed:

'_symmetry_cell_setting' value 'Triclinic' changed to 'triclinic'
according to /home/saulius/struct/CIF-dictionaries/cif_core.dic
dictionary named 'cif_core.dic' version 2.4.1 from 2010-06-29.

Automatic conversion script
Id: cif_fix_values 1715 2011-07-08 13:25:40Z adriana 

The following automatic conversions were performed:

'_refine_ls_hydrogen_treatment' value 'const' was replaced with the
value 'constr' as specified in the replacement file
'src/cod-tools/trunk/data/replacement-values/replacement_values.lst'.

Automatic conversion script
Id: cif_fix_values 5376 2017-05-30 11:51:03Z andrius 
;
_cod_original_sg_symbol_H-M 'P-1   '
_cod_database_code 4064214

loop_
_symmetry_equiv_pos_as_xyz
'x, y, z'
'-x, -y, -z'

loop_
_atom_site_label
_atom_site_type_symbol
_atom_site_fract_x
_atom_site_fract_y
_atom_site_fract_z
_atom_site_U_iso_or_equiv
_atom_site_adp_type
_atom_site_occupancy
_atom_site_symmetry_multiplicity
_atom_site_calc_flag
_atom_site_refinement_flags
Os Os 0.43045(3) 0.99212(3) 0.203686(18) 0.03466(14) Uani 1 1 d .
Cl Cl 0.38313(17) 1.16103(15) 0.27532(10) 0.0270(4) Uani 1 1 d .
Sn Sn 0.69081(5) 1.00632(5) 0.21693(3) 0.03804(17) Uani 1 1 d .
O21 O 0.8814(8) 1.2749(7) 0.3003(5) 0.072(2) Uani 1 1 d .
O22 O 0.9602(7) 1.1439(8) 0.2268(5) 0.072(2) Uani 1 1 d .
C21 C 0.7546(9) 1.1113(8) 0.2924(5) 0.0404(19) Uani 1 1 d .
C22 C 0.6987(11) 1.1167(10) 0.3585(6) 0.057(3) Uani 1 1 d .
H22A H 0.7350 1.1594 0.3896 0.069 Uiso 1 1 calc R
H22B H 0.6230 1.0778 0.3740 0.069 Uiso 1 1 calc R
C23 C 0.8752(9) 1.1741(9) 0.2691(6) 0.047(2) Uani 1 1 d .
C24 C 0.9965(14) 1.3382(14) 0.2788(10) 0.100(5) Uani 1 1 d .
H24A H 1.0560 1.2935 0.2476 0.150 Uiso 1 1 calc R
H24B H 1.0435 1.3414 0.3226 0.150 Uiso 1 1 calc R
H24C H 0.9672 1.4221 0.2517 0.150 Uiso 1 1 calc R
O31 O 1.0115(7) 0.7112(7) 0.1955(5) 0.067(2) Uani 1 1 d .
O32 O 0.8057(8) 0.7385(9) 0.1487(5) 0.080(3) Uani 1 1 d .
C31 C 0.8397(9) 0.8373(9) 0.2484(6) 0.048(2) Uani 1 1 d .
C32 C 0.8861(11) 0.7999(11) 0.3160(7) 0.065(3) Uani 1 1 d .
H32A H 0.9440 0.7245 0.3288 0.078 Uiso 1 1 calc R
H32B H 0.8614 0.8487 0.3514 0.078 Uiso 1 1 calc R
C33 C 0.8797(10) 0.7589(9) 0.1925(6) 0.053(2) Uani 1 1 d .
C34 C 1.0606(13) 0.6409(13) 0.1414(8) 0.085(4) Uani 1 1 d .
H34A H 1.0038 0.5782 0.1410 0.127 Uiso 1 1 calc R
H34B H 1.1512 0.6008 0.1533 0.127 Uiso 1 1 calc R
H34C H 1.0602 0.6958 0.0930 0.127 Uiso 1 1 calc R
O41 O 0.7038(9) 1.2897(7) 0.1367(5) 0.078(2) Uani 1 1 d .
O42 O 0.7647(14) 1.2906(10) 0.0218(6) 0.115(4) Uani 1 1 d .
C41 C 0.7710(10) 1.0940(10) 0.1074(6) 0.054(2) Uani 1 1 d .
C42 C 0.8317(13) 1.0350(14) 0.0578(7) 0.081(4) Uani 1 1 d .
H42A H 0.8575 1.0802 0.0118 0.097 Uiso 1 1 calc R
H42B H 0.8492 0.9478 0.0685 0.097 Uiso 1 1 calc R
C43 C 0.7487(10) 1.2340(10) 0.0834(6) 0.056(3) Uani 1 1 d .
C44 C 0.6820(19) 1.4258(11) 0.1215(9) 0.105(5) Uani 1 1 d .
H44A H 0.7604 1.4554 0.1355 0.158 Uiso 1 1 calc R
H44B H 0.6048 1.4545 0.1497 0.158 Uiso 1 1 calc R
H44C H 0.6663 1.4577 0.0692 0.158 Uiso 1 1 calc R
C1 C 0.3059(10) 1.1271(9) 0.1084(5) 0.046(2) Uani 1 1 d .
C2 C 0.4362(9) 1.0895(10) 0.0810(5) 0.047(2) Uani 1 1 d .
H2 H 0.4874 1.1490 0.0549 0.056 Uiso 1 1 calc R
C3 C 0.4897(9) 0.9565(8) 0.0940(5) 0.044(2) Uani 1 1 d .
H3 H 0.5794 0.9321 0.0816 0.053 Uiso 1 1 calc R
C4 C 0.4089(10) 0.8639(9) 0.1249(5) 0.048(2) Uani 1 1 d .
C5 C 0.2805(10) 0.9036(10) 0.1541(6) 0.052(2) Uani 1 1 d .
H5 H 0.2289 0.8434 0.1787 0.062 Uiso 1 1 calc R
C6 C 0.2274(9) 1.0333(10) 0.1470(5) 0.050(2) Uani 1 1 d .
H6 H 0.1428 1.0568 0.1671 0.060 Uiso 1 1 calc R
C7 C 0.4628(12) 0.7249(10) 0.1265(6) 0.065(3) Uani 1 1 d .
H7A H 0.4329 0.7017 0.0831 0.097 Uiso 1 1 calc R
H7B H 0.4294 0.6736 0.1707 0.097 Uiso 1 1 calc R
H7C H 0.5598 0.7128 0.1268 0.097 Uiso 1 1 calc R
C8 C 0.2448(12) 1.2614(11) 0.1009(7) 0.065(3) Uani 1 1 d .
H8 H 0.1978 1.2697 0.1481 0.078 Uiso 1 1 calc R
C9 C 0.3465(14) 1.3521(11) 0.0868(8) 0.081(4) Uani 1 1 d .
H9A H 0.4023 1.3383 0.1298 0.122 Uiso 1 1 calc R
H9B H 0.3000 1.4367 0.0774 0.122 Uiso 1 1 calc R
H9C H 0.4021 1.3391 0.0442 0.122 Uiso 1 1 calc R
C10 C 0.1367(16) 1.2892(15) 0.0399(9) 0.106(5) Uani 1 1 d .
H10A H 0.1739 1.2576 -0.0028 0.160 Uiso 1 1 calc R
H10B H 0.1092 1.3782 0.0256 0.160 Uiso 1 1 calc R
H10C H 0.0600 1.2489 0.0590 0.160 Uiso 1 1 calc R
P1 P 0.4249(2) 0.8582(2) 0.31527(13) 0.0416(5) Uani 1 1 d .
O11 O 0.5365(8) 0.8673(6) 0.3742(4) 0.0595(19) Uani 1 1 d .
O12 O 0.2883(8) 0.8661(7) 0.3640(5) 0.072(2) Uani 1 1 d .
C17 C 0.5312(18) 0.7971(14) 0.4516(7) 0.095(5) Uani 1 1 d .
H17A H 0.4386 0.8069 0.4701 0.114 Uiso 1 1 calc R
H17B H 0.5601 0.7086 0.4529 0.114 Uiso 1 1 calc R
C18 C 0.614(2) 0.8382(18) 0.4984(8) 0.127(7) Uani 1 1 d .
H18A H 0.7047 0.7972 0.4951 0.191 Uiso 1 1 calc R
H18B H 0.5810 0.8179 0.5491 0.191 Uiso 1 1 calc R
H18C H 0.6113 0.9274 0.4832 0.191 Uiso 1 1 calc R
C19 C 0.1696(11) 0.9518(11) 0.3499(7) 0.063(3) Uani 1 1 d .
H19A H 0.1033 0.9140 0.3288 0.075 Uiso 1 1 calc R
H19B H 0.1885 1.0256 0.3137 0.075 Uiso 1 1 calc R
C110 C 0.1139(17) 0.9895(19) 0.4185(9) 0.122(6) Uani 1 1 d .
H11A H 0.1108 0.9162 0.4574 0.183 Uiso 1 1 calc R
H11B H 0.0243 1.0344 0.4096 0.183 Uiso 1 1 calc R
H11C H 0.1703 1.0427 0.4335 0.183 Uiso 1 1 calc R
C11 C 0.4498(10) 0.6911(8) 0.3151(5) 0.047(2) Uani 1 1 d .
C12 C 0.5773(12) 0.6270(9) 0.3117(7) 0.062(3) Uani 1 1 d .
H12 H 0.6511 0.6692 0.3113 0.075 Uiso 1 1 calc R
C13 C 0.5993(16) 0.5022(11) 0.3087(8) 0.086(4) Uani 1 1 d .
H13 H 0.6865 0.4594 0.3072 0.103 Uiso 1 1 calc R
C14 C 0.4886(19) 0.4420(12) 0.3081(9) 0.096(5) Uani 1 1 d .
H14 H 0.5020 0.3573 0.3061 0.115 Uiso 1 1 calc R
C15 C 0.3619(16) 0.5022(12) 0.3102(8) 0.084(4) Uani 1 1 d .
H15 H 0.2885 0.4600 0.3094 0.101 Uiso 1 1 calc R
C16 C 0.3422(12) 0.6257(10) 0.3137(7) 0.065(3) Uani 1 1 d .
H16 H 0.2544 0.6674 0.3151 0.078 Uiso 1 1 calc R

loop_
_atom_site_aniso_label
_atom_site_aniso_U_11
_atom_site_aniso_U_22
_atom_site_aniso_U_33
_atom_site_aniso_U_23
_atom_site_aniso_U_13
_atom_site_aniso_U_12
Os 0.0337(2) 0.0363(2) 0.0363(2) -0.01411(14) 0.00189(13) -0.00408(13)
Cl 0.0283(8) 0.0230(8) 0.0342(9) -0.0186(7) -0.0020(7) 0.0004(6)
Sn 0.0338(3) 0.0410(3) 0.0415(3) -0.0147(3) 0.0022(2) -0.0044(2)
O21 0.067(5) 0.066(5) 0.100(6) -0.044(4) 0.024(4) -0.032(4)
O22 0.046(4) 0.086(6) 0.100(6) -0.049(5) 0.020(4) -0.018(4)
C21 0.037(4) 0.041(4) 0.045(5) -0.014(4) 0.000(4) -0.003(3)
C22 0.063(6) 0.065(6) 0.053(6) -0.023(5) 0.003(5) -0.027(5)
C23 0.040(5) 0.045(5) 0.056(6) -0.015(4) -0.002(4) 0.001(4)
C24 0.083(9) 0.088(10) 0.154(15) -0.058(10) 0.029(9) -0.051(8)
O31 0.048(4) 0.072(5) 0.084(6) -0.033(4) -0.001(4) 0.008(3)
O32 0.063(5) 0.097(6) 0.092(6) -0.056(5) -0.012(5) 0.005(4)
C31 0.038(5) 0.053(5) 0.059(6) -0.024(5) -0.004(4) -0.007(4)
C32 0.055(6) 0.064(7) 0.073(8) -0.019(6) -0.007(6) 0.005(5)
C33 0.044(5) 0.044(5) 0.072(7) -0.021(5) 0.002(5) -0.003(4)
C34 0.075(8) 0.090(9) 0.098(10) -0.054(8) 0.025(7) 0.001(7)
O41 0.108(7) 0.056(5) 0.058(5) -0.005(4) 0.017(5) 0.008(4)
O42 0.181(12) 0.085(7) 0.074(7) -0.007(5) 0.029(7) -0.022(7)
C41 0.047(5) 0.066(6) 0.052(6) -0.016(5) 0.012(4) -0.016(5)
C42 0.085(9) 0.093(9) 0.065(8) -0.023(7) 0.034(7) -0.017(7)
C43 0.056(6) 0.062(6) 0.046(6) -0.002(5) 0.008(5) -0.014(5)
C44 0.160(16) 0.047(7) 0.100(11) -0.011(7) 0.001(11) 0.006(8)
C1 0.052(5) 0.050(5) 0.036(5) -0.014(4) -0.012(4) 0.007(4)
C2 0.047(5) 0.065(6) 0.029(4) -0.011(4) -0.001(4) -0.007(4)
C3 0.041(5) 0.052(5) 0.041(5) -0.020(4) 0.006(4) 0.000(4)
C4 0.050(5) 0.058(6) 0.044(5) -0.028(4) -0.005(4) -0.007(4)
C5 0.050(5) 0.065(6) 0.050(6) -0.023(5) -0.001(4) -0.023(5)
C6 0.038(5) 0.070(6) 0.045(5) -0.019(5) -0.003(4) -0.005(4)
C7 0.082(8) 0.058(6) 0.068(7) -0.043(6) 0.000(6) -0.013(6)
C8 0.065(7) 0.064(7) 0.057(7) -0.006(5) -0.009(5) 0.011(5)
C9 0.102(10) 0.051(6) 0.080(9) -0.006(6) 0.002(8) 0.009(6)
C10 0.105(11) 0.102(11) 0.095(11) -0.005(9) -0.054(9) 0.034(9)
P1 0.0453(12) 0.0407(12) 0.0405(12) -0.0126(10) 0.0039(10) -0.0075(10)
O11 0.086(5) 0.048(4) 0.048(4) -0.002(3) -0.020(4) -0.026(4)
O12 0.073(5) 0.061(5) 0.071(5) -0.002(4) 0.037(4) -0.002(4)
C17 0.141(14) 0.090(10) 0.058(8) 0.002(7) -0.027(8) -0.045(9)
C18 0.20(2) 0.130(15) 0.053(8) 0.008(9) -0.035(11) -0.058(14)
C19 0.053(6) 0.068(7) 0.071(7) -0.024(6) 0.016(5) -0.011(5)
C110 0.101(12) 0.159(17) 0.092(12) -0.038(11) -0.005(9) 0.040(11)
C11 0.058(6) 0.038(5) 0.049(5) -0.016(4) 0.004(4) -0.010(4)
C12 0.066(7) 0.038(5) 0.086(8) -0.023(5) -0.007(6) -0.001(5)
C13 0.100(10) 0.049(7) 0.105(11) -0.026(7) -0.005(8) 0.013(7)
C14 0.138(14) 0.040(6) 0.116(12) -0.027(7) 0.001(10) -0.017(8)
C15 0.104(11) 0.064(8) 0.096(10) -0.025(7) 0.000(8) -0.043(8)
C16 0.067(7) 0.052(6) 0.082(8) -0.021(6) 0.003(6) -0.022(5)

loop_
_atom_type_symbol
_atom_type_description
_atom_type_scat_dispersion_real
_atom_type_scat_dispersion_imag
_atom_type_scat_source
C C 0.0033 0.0016 'International Tables Vol C Tables 4.2.6.8 and 6.1.1.4'
H H 0.0000 0.0000 'International Tables Vol C Tables 4.2.6.8 and 6.1.1.4'
O O 0.0106 0.0060 'International Tables Vol C Tables 4.2.6.8 and 6.1.1.4'
P P 0.1023 0.0942 'International Tables Vol C Tables 4.2.6.8 and 6.1.1.4'
Sn Sn -0.6537 1.4246 'International Tables Vol C Tables 4.2.6.8 and 6.1.1.4'
Os Os -1.2165 7.6030 'International Tables Vol C Tables 4.2.6.8 and 6.1.1.4'
Cl Cl 0.1484 0.1585 'International Tables Vol C Tables 4.2.6.8 and 6.1.1.4'

loop_
_geom_angle_atom_site_label_1
_geom_angle_atom_site_label_2
_geom_angle_atom_site_label_3
_geom_angle
CT1 Os C3 40.2(2)
CT1 Os C5 38.9(3)
C3 Os C5 66.4(4)
CT1 Os P1 131.54(6)
C3 Os P1 130.4(2)
C5 Os P1 93.2(3)
CT1 Os C4 39.6(3)
C3 Os C4 36.9(3)
C5 Os C4 36.6(3)
P1 Os C4 101.0(3)
CT1 Os C6 38.9(2)
C3 Os C6 79.1(3)
C5 Os C6 37.0(4)
P1 Os C6 111.8(3)
C4 Os C6 66.5(4)
CT1 Os C2 38.8(2)
C3 Os C2 38.1(3)
C5 Os C2 77.7(4)
P1 Os C2 167.6(3)
C4 Os C2 66.7(4)
C6 Os C2 65.5(3)
CT1 Os C1 38.4(2)
C3 Os C1 66.8(3)
C5 Os C1 65.9(4)
P1 Os C1 146.4(3)
C4 Os C1 78.1(3)
C6 Os C1 36.6(3)
C2 Os C1 35.8(3)
CT1 Os Cl 124.86(4)
C3 Os Cl 142.9(2)
C5 Os Cl 127.4(3)
P1 Os Cl 85.82(7)
C4 Os Cl 162.2(3)
C6 Os Cl 95.7(3)
C2 Os Cl 106.3(3)
C1 Os Cl 87.1(2)
CT1 Os Sn 122.802(19)
C3 Os Sn 84.8(2)
C5 Os Sn 145.9(3)
P1 Os Sn 92.07(6)
C4 Os Sn 109.4(2)
C6 Os Sn 156.1(3)
C2 Os Sn 91.0(2)
C1 Os Sn 120.2(3)
Cl Os Sn 86.53(4)
C21 Sn C31 97.5(3)
C21 Sn C41 103.8(4)
C31 Sn C41 101.6(4)
C21 Sn Os 120.8(2)
C31 Sn Os 121.5(2)
C41 Sn Os 108.9(3)
C23 O21 C24 115.6(9)
C22 C21 C23 118.8(8)
C22 C21 Sn 124.5(7)
C23 C21 Sn 116.6(6)
O22 C23 O21 120.7(9)
O22 C23 C21 125.2(9)
O21 C23 C21 114.1(8)
C33 O31 C34 116.6(9)
C32 C31 C33 119.5(10)
C32 C31 Sn 121.8(8)
C33 C31 Sn 118.5(7)
O32 C33 O31 122.1(10)
O32 C33 C31 125.3(9)
O31 C33 C31 112.6(9)
C43 O41 C44 118.7(10)
C42 C41 C43 114.8(10)
C42 C41 Sn 126.1(9)
C43 C41 Sn 119.0(7)
O42 C43 O41 121.9(11)
O42 C43 C41 125.0(11)
O41 C43 C41 113.1(9)
C2 C1 C6 119.5(9)
C2 C1 C8 123.1(10)
C6 C1 C8 117.4(9)
C2 C1 Os 70.7(5)
C6 C1 Os 70.0(5)
C8 C1 Os 130.6(7)
C1 C2 C3 119.2(9)
C1 C2 Os 73.5(5)
C3 C2 Os 66.9(5)
C4 C3 C2 121.6(8)
C4 C3 Os 75.3(5)
C2 C3 Os 75.0(5)
C3 C4 C5 117.7(9)
C3 C4 C7 119.6(9)
C5 C4 C7 122.7(9)
C3 C4 Os 67.8(5)
C5 C4 Os 70.5(5)
C7 C4 Os 132.7(7)
C4 C5 C6 122.1(9)
C4 C5 Os 72.9(5)
C6 C5 Os 72.8(5)
C5 C6 C1 119.3(9)
C5 C6 Os 70.2(5)
C1 C6 Os 73.4(5)
C1 C8 C9 114.0(10)
C1 C8 C10 107.0(10)
C9 C8 C10 113.3(11)
O12 P1 O11 102.1(5)
O12 P1 C11 99.1(4)
O11 P1 C11 102.3(4)
O12 P1 Os 118.1(3)
O11 P1 Os 115.3(3)
C11 P1 Os 117.2(3)
C17 O11 P1 120.1(7)
C19 O12 P1 129.1(7)
C18 C17 O11 112.1(11)
O12 C19 C110 111.2(11)
C12 C11 C16 117.4(9)
C12 C11 P1 120.4(7)
C16 C11 P1 122.1(8)
C11 C12 C13 121.8(12)
C12 C13 C14 118.2(13)
C15 C14 C13 121.7(12)
C14 C15 C16 119.2(12)
C15 C16 C11 121.7(12)

loop_
_geom_bond_atom_site_label_1
_geom_bond_atom_site_label_2
_geom_bond_distance
Os CT1 1.7484(3)
Os C3 2.168(9)
Os C5 2.233(9)
Os P1 2.255(2)
Os C4 2.264(9)
Os C6 2.268(9)
Os C2 2.278(9)
Os C1 2.313(9)
Os Cl 2.4758(16)
Os Sn 2.6609(6)
Sn C21 2.157(9)
Sn C31 2.191(10)
Sn C41 2.205(10)
O21 C23 1.363(12)
O21 C24 1.433(13)
O22 C23 1.183(11)
C21 C22 1.321(13)
C21 C23 1.482(12)
O31 C33 1.344(12)
O31 C34 1.411(13)
O32 C33 1.196(13)
C31 C32 1.305(15)
C31 C33 1.479(14)
O41 C43 1.289(13)
O41 C44 1.450(14)
O42 C43 1.185(13)
C41 C42 1.302(16)
C41 C43 1.495(15)
C1 C2 1.411(13)
C1 C6 1.438(14)
C1 C8 1.493(14)
C2 C3 1.454(13)
C3 C4 1.405(13)
C4 C5 1.412(14)
C4 C7 1.539(14)
C5 C6 1.427(14)
C8 C9 1.508(17)
C8 C10 1.544(17)
P1 O12 1.599(7)
P1 O11 1.620(7)
P1 C11 1.820(9)
O11 C17 1.465(14)
O12 C19 1.398(14)
C17 C18 1.404(19)
C19 C110 1.466(19)
C11 C12 1.367(15)
C11 C16 1.389(14)
C12 C13 1.372(15)
C13 C14 1.38(2)
C14 C15 1.34(2)
C15 C16 1.359(17)
